data_7230805
loop_
_publ_author_name
'Rahman, Mohammed M.'
'Sheikh, Tahir Ali'
'El-Shishtawy, Reda M.'
'Arshad, Muhammad Nadeem'
'Al-Zahrani, Fatimah A. M.'
'Asiri, Abdullah M.'

_publ_section_title
;
 Fabrication of Sb3+ sensor based on
 1,1&#x2032;-(-(naphthalene-2,3-diylbis(azanylylidene))bis(methanylylidene))bis(naphthalen-2-ol)/nafion/glassy
 carbon electrode assembly by electrochemical approach
;
_journal_issue 35
_journal_name_full 'RSC Advances'
_journal_page_first 19754
_journal_paper_doi 10.1039/C8RA01827H
_journal_volume 8
_journal_year 2018
_chemical_formula_moiety 'C32 H22 N2 O2'
_chemical_formula_sum 'C32 H22 N2 O2'
_chemical_formula_weight 466.51
_chemical_name_common
3-({3-[(3-Hydroxy-naphthalen-2-ylmethylene)-amino]-naphthalen-2-ylamino}-methylene)-3<i>H</i>-naphthalen-2-one
_chemical_name_systematic
3-({3-[(3-Hydroxy-naphthalen-2-ylmethylene)-amino]-naphthalen-2-ylamino}-methylene)-3<i>H</i>-naphthalen-2-one
_space_group_crystal_system orthorhombic
_space_group_IT_number 29
_space_group_name_Hall 'P 2c -2ac'
_space_group_name_H-M_alt 'P c a 21'
_symmetry_space_group_name_Hall 'P 2c -2ac'
_symmetry_space_group_name_H-M 'P c a 21'
_atom_sites_solution_hydrogens mixed
_audit_creation_method SHELXL-2016/6
_audit_update_record
;
2017-12-18 deposited with the CCDC.
2018-05-17 downloaded from the CCDC.
;
_cell_angle_alpha 90
_cell_angle_beta 90
_cell_angle_gamma 90
_cell_formula_units_Z 4
_cell_length_a 20.7011(17)
_cell_length_b 6.2155(4)
_cell_length_c 18.0683(13)
_cell_measurement_reflns_used 3016
_cell_measurement_temperature 296(2)
_cell_measurement_theta_max 29.0965
_cell_measurement_theta_min 2.9469
_cell_volume 2324.8(3)
_computing_cell_refinement 'CrysAlis PRO (Agilent, 2012)'
_computing_data_collection 'CrysAlis PRO (Agilent, 2012)'
_computing_data_reduction 'CrysAlis PRO (Agilent, 2012)'
_computing_structure_refinement 'SHELXL-2016/6 (Sheldrick, 2016)'
_computing_structure_solution 'SHELXL-2016/6 (Sheldrick, 2016)'
_diffrn_ambient_temperature 296(2)
_diffrn_measured_fraction_theta_full 0.994
_diffrn_measured_fraction_theta_max 0.918
_diffrn_measurement_device_type 'SuperNova, Dual, Cu at zero, Atlas, CCD'
_diffrn_measurement_method '\w scans'
_diffrn_radiation_monochromator graphite
_diffrn_radiation_source 'fine-focus sealed tube'
_diffrn_radiation_type MoK\a
_diffrn_radiation_wavelength 0.71073
_diffrn_reflns_av_R_equivalents 0.0505
_diffrn_reflns_av_unetI/netI 0.0608
_diffrn_reflns_Laue_measured_fraction_full 0.994
_diffrn_reflns_Laue_measured_fraction_max 0.918
_diffrn_reflns_limit_h_max 26
_diffrn_reflns_limit_h_min -27
_diffrn_reflns_limit_k_max 5
_diffrn_reflns_limit_k_min -8
_diffrn_reflns_limit_l_max 24
_diffrn_reflns_limit_l_min -24
_diffrn_reflns_number 13650
_diffrn_reflns_point_group_measured_fraction_full 0.996
_diffrn_reflns_point_group_measured_fraction_max 0.920
_diffrn_reflns_theta_full 26.000
_diffrn_reflns_theta_max 29.155
_diffrn_reflns_theta_min 2.993
_diffrn_standards_number 0
_exptl_absorpt_coefficient_mu 0.084
_exptl_absorpt_correction_T_max 1.00000
_exptl_absorpt_correction_T_min 0.62891
_exptl_absorpt_correction_type multi-scan
_exptl_absorpt_process_details
; 
CrysAlisPro, Agilent Technologies,
Version 1.171.36.20 (release 27-06-2012 CrysAlis171 .NET)
(compiled Jul 11 2012,15:38:31)
Empirical absorption correction using spherical harmonics,
 implemented in SCALE3 ABSPACK scaling algorithm.
;
_exptl_crystal_colour ORANGE
_exptl_crystal_density_diffrn 1.333
_exptl_crystal_density_method 'not measured'
_exptl_crystal_description block
_exptl_crystal_F_000 976
_exptl_crystal_size_max 0.29
_exptl_crystal_size_mid 0.21
_exptl_crystal_size_min 0.14
_refine_diff_density_max 0.144
_refine_diff_density_min -0.145
_refine_diff_density_rms 0.035
_refine_ls_extinction_method none
_refine_ls_goodness_of_fit_ref 1.042
_refine_ls_hydrogen_treatment mixed
_refine_ls_matrix_type full
_refine_ls_number_parameters 332
_refine_ls_number_reflns 5313
_refine_ls_number_restraints 1
_refine_ls_restrained_S_all 1.041
_refine_ls_R_factor_all 0.1126
_refine_ls_R_factor_gt 0.0543
_refine_ls_shift/su_max 0.000
_refine_ls_shift/su_mean 0.000
_refine_ls_structure_factor_coef Fsqd
_refine_ls_weighting_details 'w=1/[\s^2^(Fo^2^)+(0.0506P)^2^] where P=(Fo^2^+2Fc^2^)/3'
_refine_ls_weighting_scheme calc
_refine_ls_wR_factor_gt 0.1103
_refine_ls_wR_factor_ref 0.1369
_reflns_Friedel_coverage 0.944
_reflns_Friedel_fraction_full 0.998
_reflns_Friedel_fraction_max 0.922
_reflns_number_gt 3049
_reflns_number_total 5313
_reflns_threshold_expression 'I > 2\s(I)'
_cod_data_source_file c8ra01827h2.cif
_cod_data_source_block nadeem_17073
_cod_database_code 7230805
_shelx_shelxl_version_number 2016/6
_shelx_space_group_comment
;
The symmetry employed for this shelxl refinement is uniquely defined
by the following loop, which should always be used as a source of
symmetry information in preference to the above space-group names.
They are only intended as comments.
;

loop_
_space_group_symop_operation_xyz
'x, y, z'
'-x, -y, z+1/2'
'-x+1/2, y, z+1/2'
'x+1/2, -y, z'

loop_
_atom_site_label
_atom_site_type_symbol
_atom_site_fract_x
_atom_site_fract_y
_atom_site_fract_z
_atom_site_U_iso_or_equiv
_atom_site_adp_type
_atom_site_occupancy
_atom_site_site_symmetry_order
_atom_site_calc_flag
_atom_site_refinement_flags_posn
_atom_site_refinement_flags_adp
C1 C 0.42633(19) 0.4492(6) 0.6789(2) 0.0491(9) Uani 1 1 d . .
C2 C 0.4116(2) 0.6338(6) 0.7157(2) 0.0552(11) Uani 1 1 d . .
H2 H 0.374838 0.710136 0.702115 0.066 Uiso 1 1 calc R U
C3 C 0.45066(19) 0.7133(6) 0.7741(2) 0.0519(10) Uani 1 1 d . .
C4 C 0.4360(2) 0.9027(7) 0.8139(2) 0.0654(12) Uani 1 1 d . .
H4 H 0.399341 0.981565 0.801677 0.078 Uiso 1 1 calc R U
C5 C 0.4746(3) 0.9712(8) 0.8698(3) 0.0764(14) Uani 1 1 d . .
H5 H 0.464153 1.095545 0.895802 0.092 Uiso 1 1 calc R U
C6 C 0.5304(3) 0.8549(8) 0.8885(2) 0.0742(14) Uani 1 1 d . .
H6 H 0.556507 0.902029 0.927133 0.089 Uiso 1 1 calc R U
C7 C 0.5465(2) 0.6742(7) 0.8506(2) 0.0650(12) Uani 1 1 d . .
H7 H 0.584200 0.600867 0.862868 0.078 Uiso 1 1 calc R U
C8 C 0.5073(2) 0.5961(6) 0.7930(2) 0.0514(10) Uani 1 1 d . .
C9 C 0.5225(2) 0.4068(6) 0.7535(2) 0.0524(10) Uani 1 1 d . .
H9 H 0.559800 0.331271 0.765439 0.063 Uiso 1 1 calc R U
C10 C 0.48360(19) 0.3319(6) 0.6981(2) 0.0467(9) Uani 1 1 d . .
C11 C 0.54553(19) 0.0138(6) 0.6660(2) 0.0487(10) Uani 1 1 d . .
H11 H 0.574133 0.041198 0.704543 0.058 Uiso 1 1 calc R U
C12 C 0.55653(18) -0.1645(6) 0.6218(2) 0.0480(9) Uani 1 1 d . .
C13 C 0.5118(2) -0.2146(7) 0.5634(2) 0.0567(11) Uani 1 1 d . .
C14 C 0.5222(2) -0.4063(7) 0.5209(3) 0.0650(12) Uani 1 1 d . .
H14 H 0.494568 -0.438664 0.481963 0.078 Uiso 1 1 calc R U
C15 C 0.5713(3) -0.5396(7) 0.5366(3) 0.0728(14) Uani 1 1 d . .
H15 H 0.575805 -0.664700 0.508861 0.087 Uiso 1 1 calc R U
C16 C 0.6167(2) -0.4976(7) 0.5939(2) 0.0640(12) Uani 1 1 d . .
C17 C 0.6108(2) -0.3091(6) 0.6361(2) 0.0552(10) Uani 1 1 d . .
C18 C 0.6573(2) -0.2698(8) 0.6905(3) 0.0701(13) Uani 1 1 d . .
H18 H 0.655279 -0.143616 0.718059 0.084 Uiso 1 1 calc R U
C19 C 0.7060(2) -0.4149(9) 0.7039(3) 0.0880(16) Uani 1 1 d . .
H19 H 0.736208 -0.385747 0.740659 0.106 Uiso 1 1 calc R U
C20 C 0.7107(3) -0.6023(10) 0.6641(4) 0.0958(17) Uani 1 1 d . .
H20 H 0.743459 -0.700332 0.674212 0.115 Uiso 1 1 calc R U
C21 C 0.6671(3) -0.6433(8) 0.6097(3) 0.0852(16) Uani 1 1 d . .
H21 H 0.670576 -0.769687 0.582482 0.102 Uiso 1 1 calc R U
C22 C 0.36290(19) 0.4829(7) 0.5728(2) 0.0564(11) Uani 1 1 d . .
H22 H 0.378664 0.622522 0.568789 0.068 Uiso 1 1 calc R U
C23 C 0.31349(19) 0.4121(7) 0.5216(2) 0.0560(10) Uani 1 1 d . .
C24 C 0.2810(2) 0.2234(8) 0.5348(3) 0.0682(12) Uani 1 1 d . .
C25 C 0.2254(2) 0.1703(10) 0.4930(3) 0.0847(16) Uani 1 1 d . .
H25 H 0.203174 0.043168 0.502358 0.102 Uiso 1 1 calc R U
C26 C 0.2047(2) 0.3065(11) 0.4391(3) 0.0867(16) Uani 1 1 d . .
H26 H 0.167403 0.271412 0.413143 0.104 Uiso 1 1 calc R U
C27 C 0.2371(2) 0.4972(9) 0.4210(3) 0.0709(13) Uani 1 1 d . .
C28 C 0.29408(19) 0.5502(8) 0.4616(2) 0.0601(11) Uani 1 1 d . .
C29 C 0.3281(2) 0.7345(7) 0.4400(2) 0.0666(12) Uani 1 1 d . .
H29 H 0.365371 0.772701 0.465566 0.080 Uiso 1 1 calc R U
C30 C 0.3078(3) 0.8595(9) 0.3823(3) 0.0853(16) Uani 1 1 d . .
H30 H 0.332144 0.978307 0.368069 0.102 Uiso 1 1 calc R U
C31 C 0.2503(3) 0.8098(11) 0.3442(3) 0.0963(17) Uani 1 1 d . .
H31 H 0.235557 0.897690 0.306078 0.116 Uiso 1 1 calc R U
C32 C 0.2169(3) 0.6320(11) 0.3640(3) 0.0904(18) Uani 1 1 d . .
H32 H 0.179106 0.598507 0.338684 0.109 Uiso 1 1 calc R U
N1 N 0.49618(17) 0.1478(5) 0.65619(18) 0.0501(8) Uani 1 1 d . .
N2 N 0.38568(15) 0.3600(5) 0.6233(2) 0.0551(8) Uani 1 1 d . .
O1 O 0.46314(15) -0.0966(5) 0.54960(16) 0.0669(8) Uani 1 1 d . .
O2 O 0.29862(17) 0.0820(6) 0.5872(2) 0.0850(10) Uani 1 1 d . .
H1N H 0.473(2) 0.104(8) 0.611(3) 0.102 Uiso 1 1 d . U
H1O H 0.332(3) 0.142(10) 0.615(4) 0.128 Uiso 1 1 d . U

loop_
_atom_site_aniso_label
_atom_site_aniso_U_11
_atom_site_aniso_U_22
_atom_site_aniso_U_33
_atom_site_aniso_U_23
_atom_site_aniso_U_13
_atom_site_aniso_U_12
C1 0.050(2) 0.051(2) 0.046(2) 0.0035(19) 0.0042(19) -0.008(2)
C2 0.051(3) 0.056(2) 0.058(3) 0.000(2) 0.008(2) -0.003(2)
C3 0.057(3) 0.049(2) 0.050(2) 0.0027(19) 0.011(2) -0.008(2)
C4 0.068(3) 0.061(3) 0.067(3) -0.010(2) 0.015(2) -0.001(2)
C5 0.090(4) 0.068(3) 0.072(3) -0.023(3) 0.024(3) -0.016(3)
C6 0.087(4) 0.080(3) 0.056(3) -0.016(3) 0.005(2) -0.026(3)
C7 0.077(3) 0.067(3) 0.050(2) -0.003(2) 0.000(2) -0.017(2)
C8 0.067(3) 0.047(2) 0.040(2) 0.0032(18) 0.0068(19) -0.012(2)
C9 0.058(3) 0.050(2) 0.049(2) 0.0062(19) -0.002(2) -0.0030(18)
C10 0.056(3) 0.042(2) 0.042(2) 0.0046(17) 0.0038(19) -0.0065(18)
C11 0.051(2) 0.049(2) 0.046(2) 0.0050(18) 0.0026(18) -0.0060(18)
C12 0.052(2) 0.046(2) 0.045(2) 0.0054(18) 0.0056(19) -0.0085(18)
C13 0.069(3) 0.051(2) 0.050(2) 0.008(2) 0.006(2) -0.011(2)
C14 0.083(3) 0.060(3) 0.052(2) -0.005(2) 0.005(2) -0.014(3)
C15 0.096(4) 0.054(3) 0.068(3) -0.012(2) 0.026(3) -0.005(3)
C16 0.067(3) 0.057(3) 0.067(3) 0.002(2) 0.024(2) 0.000(2)
C17 0.057(2) 0.052(2) 0.056(3) 0.008(2) 0.013(2) -0.004(2)
C18 0.063(3) 0.072(3) 0.075(3) 0.004(2) 0.001(3) 0.004(3)
C19 0.066(3) 0.090(4) 0.108(4) 0.010(3) -0.007(3) 0.012(3)
C20 0.074(4) 0.088(4) 0.126(5) 0.019(4) 0.013(4) 0.020(3)
C21 0.086(4) 0.064(3) 0.106(4) 0.004(3) 0.035(3) 0.016(3)
C22 0.050(2) 0.056(2) 0.062(3) -0.003(2) 0.005(2) 0.002(2)
C23 0.046(2) 0.063(2) 0.059(2) -0.012(2) 0.003(2) 0.000(2)
C24 0.059(3) 0.071(3) 0.075(3) -0.013(3) 0.006(3) -0.007(2)
C25 0.059(3) 0.098(4) 0.097(4) -0.023(3) 0.007(3) -0.020(3)
C26 0.053(3) 0.117(5) 0.090(4) -0.038(4) -0.006(3) -0.003(3)
C27 0.052(3) 0.088(3) 0.073(3) -0.029(3) -0.007(2) 0.008(3)
C28 0.047(3) 0.076(3) 0.057(3) -0.019(2) -0.001(2) 0.010(2)
C29 0.063(3) 0.073(3) 0.063(3) -0.003(2) -0.008(2) 0.007(2)
C30 0.087(4) 0.094(4) 0.075(4) 0.001(3) -0.014(3) 0.014(3)
C31 0.106(4) 0.106(4) 0.077(4) -0.010(3) -0.026(3) 0.031(4)
C32 0.072(4) 0.122(5) 0.078(4) -0.027(4) -0.029(3) 0.029(4)
N1 0.057(2) 0.0448(17) 0.0484(19) 0.0030(16) -0.0010(15) 0.0001(16)
N2 0.0500(19) 0.0539(18) 0.061(2) -0.0033(18) 0.0021(17) -0.0011(16)
O1 0.074(2) 0.0631(18) 0.0633(19) 0.0056(16) -0.0142(16) -0.0027(17)
O2 0.083(2) 0.075(2) 0.097(3) -0.001(2) -0.0004(19) -0.0209(19)

loop_
_atom_type_symbol
_atom_type_description
_atom_type_scat_dispersion_real
_atom_type_scat_dispersion_imag
_atom_type_scat_source
C C 0.0033 0.0016 'International Tables Vol C Tables 4.2.6.8 and 6.1.1.4'
H H 0.0000 0.0000 'International Tables Vol C Tables 4.2.6.8 and 6.1.1.4'
N N 0.0061 0.0033 'International Tables Vol C Tables 4.2.6.8 and 6.1.1.4'
O O 0.0106 0.0060 'International Tables Vol C Tables 4.2.6.8 and 6.1.1.4'

loop_
_geom_angle_atom_site_label_1
_geom_angle_atom_site_label_2
_geom_angle_atom_site_label_3
_geom_angle
C2 C1 N2 122.8(4)
C2 C1 C10 119.8(4)
N2 C1 C10 117.4(3)
C1 C2 C3 122.0(4)
C1 C2 H2 119.0
C3 C2 H2 119.0
C4 C3 C2 123.2(4)
C4 C3 C8 118.7(4)
C2 C3 C8 118.1(4)
C5 C4 C3 120.9(4)
C5 C4 H4 119.5
C3 C4 H4 119.5
C4 C5 C6 120.2(5)
C4 C5 H5 119.9
C6 C5 H5 119.9
C7 C6 C5 120.5(5)
C7 C6 H6 119.8
C5 C6 H6 119.8
C6 C7 C8 121.1(5)
C6 C7 H7 119.4
C8 C7 H7 119.4
C7 C8 C9 122.3(4)
C7 C8 C3 118.5(4)
C9 C8 C3 119.2(4)
C10 C9 C8 121.6(4)
C10 C9 H9 119.2
C8 C9 H9 119.2
C9 C10 N1 124.5(4)
C9 C10 C1 119.4(3)
N1 C10 C1 116.1(3)
N1 C11 C12 123.4(4)
N1 C11 H11 118.3
C12 C11 H11 118.3
C11 C12 C13 119.4(4)
C11 C12 C17 121.1(4)
C13 C12 C17 119.4(3)
O1 C13 C14 119.6(4)
O1 C13 C12 122.0(4)
C14 C13 C12 118.4(4)
C15 C14 C13 121.0(4)
C15 C14 H14 119.5
C13 C14 H14 119.5
C14 C15 C16 122.8(4)
C14 C15 H15 118.6
C16 C15 H15 118.6
C17 C16 C21 119.4(5)
C17 C16 C15 119.3(4)
C21 C16 C15 121.3(5)
C18 C17 C16 117.8(4)
C18 C17 C12 123.1(4)
C16 C17 C12 119.0(4)
C19 C18 C17 121.0(5)
C19 C18 H18 119.5
C17 C18 H18 119.5
C20 C19 C18 121.1(5)
C20 C19 H19 119.5
C18 C19 H19 119.5
C21 C20 C19 119.4(5)
C21 C20 H20 120.3
C19 C20 H20 120.3
C20 C21 C16 121.2(5)
C20 C21 H21 119.4
C16 C21 H21 119.4
N2 C22 C23 122.3(4)
N2 C22 H22 118.8
C23 C22 H22 118.8
C24 C23 C28 120.2(4)
C24 C23 C22 119.7(4)
C28 C23 C22 119.8(4)
O2 C24 C23 123.3(4)
O2 C24 C25 116.4(5)
C23 C24 C25 120.3(5)
C26 C25 C24 119.5(5)
C26 C25 H25 120.2
C24 C25 H25 120.2
C25 C26 C27 122.9(5)
C25 C26 H26 118.5
C27 C26 H26 118.5
C32 C27 C26 122.6(5)
C32 C27 C28 119.3(5)
C26 C27 C28 118.1(5)
C29 C28 C27 117.5(5)
C29 C28 C23 123.8(4)
C27 C28 C23 118.7(4)
C30 C29 C28 121.6(5)
C30 C29 H29 119.2
C28 C29 H29 119.2
C29 C30 C31 120.5(6)
C29 C30 H30 119.7
C31 C30 H30 119.7
C32 C31 C30 118.8(5)
C32 C31 H31 120.6
C30 C31 H31 120.6
C31 C32 C27 122.4(5)
C31 C32 H32 118.8
C27 C32 H32 118.8
C11 N1 C10 125.8(4)
C11 N1 H1N 108(3)
C10 N1 H1N 126(3)
C22 N2 C1 119.3(3)
C24 O2 H1O 109(4)

loop_
_geom_bond_atom_site_label_1
_geom_bond_atom_site_label_2
_geom_bond_distance
C1 C2 1.360(5)
C1 N2 1.424(5)
C1 C10 1.434(5)
C2 C3 1.418(5)
C2 H2 0.9300
C3 C4 1.413(5)
C3 C8 1.422(6)
C4 C5 1.357(6)
C4 H4 0.9300
C5 C6 1.403(7)
C5 H5 0.9300
C6 C7 1.357(6)
C6 H6 0.9300
C7 C8 1.406(6)
C7 H7 0.9300
C8 C9 1.412(5)
C9 C10 1.366(5)
C9 H9 0.9300
C10 N1 1.397(5)
C11 N1 1.330(5)
C11 C12 1.385(5)
C11 H11 0.9300
C12 C13 1.437(6)
C12 C17 1.461(5)
C13 O1 1.271(5)
C13 C14 1.433(6)
C14 C15 1.341(7)
C14 H14 0.9300
C15 C16 1.423(7)
C15 H15 0.9300
C16 C17 1.403(6)
C16 C21 1.411(7)
C17 C18 1.398(6)
C18 C19 1.374(6)
C18 H18 0.9300
C19 C20 1.373(8)
C19 H19 0.9300
C20 C21 1.357(8)
C20 H20 0.9300
C21 H21 0.9300
C22 N2 1.281(5)
C22 C23 1.447(6)
C22 H22 0.9300
C23 C24 1.373(6)
C23 C28 1.440(6)
C24 O2 1.342(6)
C24 C25 1.416(6)
C25 C26 1.359(8)
C25 H25 0.9300
C26 C27 1.400(7)
C26 H26 0.9300
C27 C32 1.392(7)
C27 C28 1.428(6)
C28 C29 1.400(6)
C29 C30 1.367(6)
C29 H29 0.9300
C30 C31 1.411(8)
C30 H30 0.9300
C31 C32 1.352(7)
C31 H31 0.9300
C32 H32 0.9300
N1 H1N 0.99(6)
O2 H1O 0.93(6)

loop_
_geom_hbond_atom_site_label_D
_geom_hbond_atom_site_label_H
_geom_hbond_atom_site_label_A
_geom_hbond_distance_DH
_geom_hbond_distance_HA
_geom_hbond_distance_DA
_geom_hbond_angle_DHA
_geom_hbond_site_symmetry_A
N1 H1N O1 0.99(6) 1.68(6) 2.547(4) 144(4) .
O2 H1O N2 0.93(6) 1.76(6) 2.580(5) 146(6) .
C22 H22 O1 0.93 2.50 3.363(5) 155.4 1_565
C6 H6 O1 0.93 2.55 3.278(5) 135.0 2_665

loop_
_geom_torsion_atom_site_label_1
_geom_torsion_atom_site_label_2
_geom_torsion_atom_site_label_3
_geom_torsion_atom_site_label_4
_geom_torsion
N2 C1 C2 C3 176.1(3)
C10 C1 C2 C3 -1.4(6)
C1 C2 C3 C4 -179.0(4)
C1 C2 C3 C8 1.1(5)
C2 C3 C4 C5 179.4(4)
C8 C3 C4 C5 -0.7(6)
C3 C4 C5 C6 0.6(7)
C4 C5 C6 C7 0.6(7)
C5 C6 C7 C8 -1.5(7)
C6 C7 C8 C9 -179.0(4)
C6 C7 C8 C3 1.3(6)
C4 C3 C8 C7 -0.2(5)
C2 C3 C8 C7 179.7(3)
C4 C3 C8 C9 -179.9(3)
C2 C3 C8 C9 0.0(5)
C7 C8 C9 C10 179.5(4)
C3 C8 C9 C10 -0.8(5)
C8 C9 C10 N1 179.1(3)
C8 C9 C10 C1 0.6(5)
C2 C1 C10 C9 0.5(5)
N2 C1 C10 C9 -177.1(3)
C2 C1 C10 N1 -178.1(3)
N2 C1 C10 N1 4.3(5)
N1 C11 C12 C13 -2.1(5)
N1 C11 C12 C17 -178.6(3)
C11 C12 C13 O1 2.0(5)
C17 C12 C13 O1 178.6(3)
C11 C12 C13 C14 -176.6(4)
C17 C12 C13 C14 0.0(5)
O1 C13 C14 C15 -176.6(4)
C12 C13 C14 C15 2.0(6)
C13 C14 C15 C16 -1.9(7)
C14 C15 C16 C17 -0.2(6)
C14 C15 C16 C21 178.9(4)
C21 C16 C17 C18 2.7(6)
C15 C16 C17 C18 -178.2(4)
C21 C16 C17 C12 -176.9(4)
C15 C16 C17 C12 2.2(5)
C11 C12 C17 C18 -5.0(6)
C13 C12 C17 C18 178.4(4)
C11 C12 C17 C16 174.5(4)
C13 C12 C17 C16 -2.0(5)
C16 C17 C18 C19 -2.2(6)
C12 C17 C18 C19 177.3(4)
C17 C18 C19 C20 0.4(8)
C18 C19 C20 C21 1.0(8)
C19 C20 C21 C16 -0.5(8)
C17 C16 C21 C20 -1.3(7)
C15 C16 C21 C20 179.6(5)
N2 C22 C23 C24 12.2(6)
N2 C22 C23 C28 -174.1(4)
C28 C23 C24 O2 176.4(4)
C22 C23 C24 O2 -10.0(6)
C28 C23 C24 C25 -4.6(6)
C22 C23 C24 C25 169.0(4)
O2 C24 C25 C26 179.8(4)
C23 C24 C25 C26 0.7(7)
C24 C25 C26 C27 1.8(8)
C25 C26 C27 C32 177.6(5)
C25 C26 C27 C28 -0.4(7)
C32 C27 C28 C29 -1.8(6)
C26 C27 C28 C29 176.3(4)
C32 C27 C28 C23 178.5(4)
C26 C27 C28 C23 -3.4(6)
C24 C23 C28 C29 -173.8(4)
C22 C23 C28 C29 12.6(6)
C24 C23 C28 C27 5.9(6)
C22 C23 C28 C27 -167.7(4)
C27 C28 C29 C30 -0.1(6)
C23 C28 C29 C30 179.6(4)
C28 C29 C30 C31 2.2(7)
C29 C30 C31 C32 -2.4(8)
C30 C31 C32 C27 0.4(8)
C26 C27 C32 C31 -176.3(5)
C28 C27 C32 C31 1.6(8)
C12 C11 N1 C10 -178.6(3)
C9 C10 N1 C11 3.3(6)
C1 C10 N1 C11 -178.2(3)
C23 C22 N2 C1 -170.0(4)
C2 C1 N2 C22 46.8(5)
C10 C1 N2 C22 -135.7(4)
